data_7005519
loop_
_publ_author_name
'Bennett, Martin A.'
'Bhargava, Suresh K.'
'Messelh\"auser, Johannes'
'Priv\'er, Steven H'
'Welling, Lee L.'
'Willis, Anthony C.'

_publ_section_title
;
 ortho-Metallated complexes of platinum(II) and diplatinum(I)
 containing the carbanions (2-diphenylphosphino)phenyl and
 (2-diphenylphosphino)-n-tolyl (n = 5, 6).
;
_journal_issue 29
_journal_name_full 'Dalton transactions (Cambridge, England : 2003)'
_journal_page_first 3158
_journal_page_last 3169
_journal_paper_doi 10.1039/b702808c
_journal_year 2007
_chemical_compound_source
;
?
;
_chemical_formula_moiety ' C74 H62 P4 Pt2 '
_chemical_formula_sum 'C74 H62 P4 Pt2'
_chemical_formula_weight 1465.38
_chemical_melting_point ?
_chemical_name_systematic
;
?
;
_space_group_IT_number 14
_symmetry_cell_setting monoclinic
_symmetry_space_group_name_Hall '-P 2yn'
_symmetry_space_group_name_H-M 'P 1 21/n 1'
_atom_sites_solution_hydrogens geom
_atom_sites_solution_primary direct
_audit_creation_date 02-22-11
_audit_creation_method CRYSTALS_ver_12-03-99
_audit_update_record
;
2002-11-22 - Report on C74 H62 P4 Pt2
by Anthony C. Willis
for Steven Priver and Martin Bennett

2001-11-25 - passes checkcif tests with minor warnings

;
_cell_angle_alpha 90
_cell_angle_beta 93.1174(3)
_cell_angle_gamma 90
_cell_formula_units_Z 4
_cell_length_a 12.6553(1)
_cell_length_b 23.2268(2)
_cell_length_c 20.6302(2)
_cell_measurement_reflns_used 107664
_cell_measurement_temperature 200
_cell_measurement_theta_max 27
_cell_measurement_theta_min 3
_cell_volume 6055.11(9)
_computing_cell_refinement
;
Denzo/Scalepack (Otwinowski & Minor, 1996)
;
_computing_data_collection
;
COLLECT (Nonius BV, 1997)
;
_computing_data_reduction
;
Denzo/Scalepack (Otwinowski & Minor, 1996)
;
_computing_molecular_graphics
;
ORTEP-II (1976) in teXsan (MSC, 1992-1997)
;
_computing_publication_material
;
CRYSTALS (Watkin et al 2001)
;
_computing_structure_refinement
;
CRYSTALS (Watkin et al 2001)
;
_computing_structure_solution
;
SIR92 (Altomare et al, 1994)
;
_diffrn_ambient_temperature 200
_diffrn_measured_fraction_theta_full 1.000
_diffrn_measured_fraction_theta_max 1.000
_diffrn_measurement_device_type
;
Enraf Nonius Kappa CCD
;
_diffrn_measurement_method ' \f and \w scans with CCD '
_diffrn_radiation_monochromator graphite
_diffrn_radiation_type 'Mo K\a'
_diffrn_radiation_wavelength 0.71073
_diffrn_reflns_av_R_equivalents 0.05
_diffrn_reflns_limit_h_max 16
_diffrn_reflns_limit_h_min -16
_diffrn_reflns_limit_k_max 30
_diffrn_reflns_limit_k_min -30
_diffrn_reflns_limit_l_max 26
_diffrn_reflns_limit_l_min -26
_diffrn_reflns_number 124161
_diffrn_reflns_theta_full 27.48
_diffrn_reflns_theta_max 27.48
_diffrn_reflns_theta_min 4.09
_diffrn_standards_decay_% 0.00
_diffrn_standards_interval_count 0
_diffrn_standards_interval_time 0
_diffrn_standards_number 0
_exptl_absorpt_coefficient_mu 4.765
_exptl_absorpt_correction_T_max 0.747
_exptl_absorpt_correction_T_min 0.582
_exptl_absorpt_correction_type integration
_exptl_absorpt_process_details
;
via Gaussian method (Coppens, 1970) implemented in maXus (2000)
;
_exptl_crystal_colour ' yellow '
_exptl_crystal_density_diffrn 1.607
_exptl_crystal_density_meas ?
_exptl_crystal_description ' plate '
_exptl_crystal_F_000 2871.811
_exptl_crystal_size_max 0.14
_exptl_crystal_size_mid 0.10
_exptl_crystal_size_min 0.07
_refine_diff_density_max 0.43
_refine_diff_density_min -0.48
_refine_ls_extinction_method None
_refine_ls_goodness_of_fit_ref 1.0880
_refine_ls_hydrogen_treatment noref
_refine_ls_matrix_type full
_refine_ls_number_parameters 721
_refine_ls_number_reflns 8705
_refine_ls_R_factor_gt 0.0174
_refine_ls_shift/su_max 0.005659
_refine_ls_structure_factor_coef F
_refine_ls_weighting_details
;
Chebychev polynomial with 5 parameters, Carruthers & Watkin , 1979,
0.537 0.267 0.558 0.113 0.177
;
_refine_ls_weighting_scheme calc
_refine_ls_wR_factor_ref 0.0174
_reflns_limit_h_max 16
_reflns_limit_h_min -16
_reflns_limit_k_max 30
_reflns_limit_k_min 0
_reflns_limit_l_max 26
_reflns_limit_l_min 0
_reflns_number_gt 8705
_reflns_number_total 13877
_reflns_threshold_expression >3.00\s(I)
_cod_data_source_file b702808c.txt
_cod_data_source_block 3_shp19
_cod_depositor_comments
;
The following automatic conversions were performed:
'_symmetry_cell_setting' value 'Monoclinic ' changed to 'monoclinic'
according to '/home/saulius/struct/CIF-dictionaries/cif_core.dic'
dictionary named 'cif_core.dic' version 2.4.1 from 2010-06-29.

Automatic conversion script
Id: cif_fix_enum 1527 2010-12-29 10:47:43Z saulius 

The following automatic conversions were performed:

'_chemical_melting_point' value 'not measured' was changed to '?' -
the value is undefined or not given.

Automatic conversion script
Id: cif_fix_values 1646 2011-03-28 12:23:43Z adriana 
;
_cod_original_sg_symbol_H-M 'P 1 21/n 1 '
_cod_original_formula_sum ' C74 H62 P4 Pt2 '
_cod_database_code 7005519

loop_
_symmetry_equiv_pos_as_xyz
x,y,z
-x,-y,-z
-x+1/2,y+1/2,-z+1/2
x+1/2,-y+1/2,z+1/2

loop_
_atom_site_label
_atom_site_type_symbol
_atom_site_fract_x
_atom_site_fract_y
_atom_site_fract_z
_atom_site_U_iso_or_equiv
_atom_site_occupancy
_atom_site_adp_type
Pt1 pt 0.493231(9) 0.722749(5) 0.416247(6) 0.0186 1.0000 Uani
Pt2 pt 0.549593(9) 0.626204(5) 0.362518(6) 0.0196 1.0000 Uani
P1 p 0.66782(6) 0.74293(3) 0.39990(4) 0.0238 1.0000 Uani
P2 p 0.38259(6) 0.63806(3) 0.31428(4) 0.0251 1.0000 Uani
P3 p 0.43086(6) 0.80891(3) 0.45234(4) 0.0245 1.0000 Uani
P4 p 0.61083(6) 0.54631(3) 0.31011(4) 0.0247 1.0000 Uani
C111 c 0.7341(2) 0.68251(14) 0.44010(15) 0.0261 1.0000 Uani
C112 c 0.6804(2) 0.63014(14) 0.42766(14) 0.0244 1.0000 Uani
C113 c 0.7220(3) 0.58129(15) 0.45979(16) 0.0315 1.0000 Uani
C114 c 0.8135(3) 0.58290(17) 0.50057(17) 0.0373 1.0000 Uani
C115 c 0.8668(3) 0.63478(18) 0.50876(18) 0.0407 1.0000 Uani
C116 c 0.8280(3) 0.68430(16) 0.47870(16) 0.0333 1.0000 Uani
C117 c 0.8534(4) 0.5284(2) 0.5325(2) 0.0587 1.0000 Uani
C121 c 0.7190(3) 0.74123(14) 0.31849(16) 0.0285 1.0000 Uani
C122 c 0.6514(3) 0.73852(15) 0.26405(17) 0.0369 1.0000 Uani
C123 c 0.6923(3) 0.73581(18) 0.20251(18) 0.0477 1.0000 Uani
C124 c 0.8007(4) 0.73635(17) 0.1962(2) 0.0482 1.0000 Uani
C125 c 0.8682(3) 0.73898(16) 0.25067(19) 0.0416 1.0000 Uani
C126 c 0.8279(3) 0.74167(15) 0.31171(18) 0.0330 1.0000 Uani
C131 c 0.7335(2) 0.80913(14) 0.43163(17) 0.0300 1.0000 Uani
C132 c 0.7527(3) 0.81730(17) 0.49811(18) 0.0389 1.0000 Uani
C133 c 0.7940(3) 0.86951(18) 0.5216(2) 0.0465 1.0000 Uani
C134 c 0.8146(3) 0.91372(17) 0.4795(2) 0.0459 1.0000 Uani
C135 c 0.7961(3) 0.90612(15) 0.4140(2) 0.0410 1.0000 Uani
C136 c 0.7558(3) 0.85405(15) 0.39001(18) 0.0338 1.0000 Uani
C211 c 0.3009(2) 0.65159(13) 0.38184(16) 0.0265 1.0000 Uani
C212 c 0.3550(2) 0.68116(13) 0.43327(15) 0.0242 1.0000 Uani
C213 c 0.3072(3) 0.68091(15) 0.49298(17) 0.0321 1.0000 Uani
C214 c 0.2088(3) 0.65585(16) 0.50106(19) 0.0374 1.0000 Uani
C215 c 0.1531(3) 0.63242(16) 0.44737(19) 0.0389 1.0000 Uani
C216 c 0.1994(3) 0.62987(16) 0.38821(18) 0.0359 1.0000 Uani
C217 c 0.1630(3) 0.6565(2) 0.5669(2) 0.0567 1.0000 Uani
C221 c 0.3582(3) 0.69599(15) 0.25540(16) 0.0314 1.0000 Uani
C222 c 0.4091(3) 0.69537(19) 0.19674(18) 0.0446 1.0000 Uani
C223 c 0.3925(4) 0.7398(2) 0.1524(2) 0.0590 1.0000 Uani
C224 c 0.3281(4) 0.7853(2) 0.1656(2) 0.0600 1.0000 Uani
C225 c 0.2788(4) 0.78688(19) 0.2234(2) 0.0564 1.0000 Uani
C226 c 0.2930(3) 0.74213(16) 0.26817(19) 0.0398 1.0000 Uani
C231 c 0.3134(3) 0.57687(16) 0.27497(19) 0.0375 1.0000 Uani
C232 c 0.3120(3) 0.52577(16) 0.3109(2) 0.0465 1.0000 Uani
C233 c 0.2617(4) 0.4768(2) 0.2854(3) 0.0708 1.0000 Uani
C234 c 0.2129(4) 0.4787(3) 0.2234(4) 0.0837 1.0000 Uani
C235 c 0.2125(4) 0.5290(3) 0.1885(3) 0.0752 1.0000 Uani
C236 c 0.2622(3) 0.5780(2) 0.2136(2) 0.0526 1.0000 Uani
C311 c 0.4846(3) 0.86939(14) 0.40741(16) 0.0291 1.0000 Uani
C312 c 0.4954(3) 0.86033(15) 0.34077(17) 0.0325 1.0000 Uani
C313 c 0.5350(3) 0.90390(16) 0.30247(19) 0.0422 1.0000 Uani
C314 c 0.5647(3) 0.95616(16) 0.3299(2) 0.0465 1.0000 Uani
C315 c 0.5556(3) 0.96452(16) 0.3959(2) 0.0459 1.0000 Uani
C316 c 0.5151(3) 0.92153(15) 0.43413(18) 0.0374 1.0000 Uani
C321 c 0.4613(3) 0.82547(14) 0.53784(16) 0.0303 1.0000 Uani
C322 c 0.5351(3) 0.79048(15) 0.57161(17) 0.0329 1.0000 Uani
C323 c 0.5681(3) 0.80302(19) 0.63514(18) 0.0459 1.0000 Uani
C324 c 0.5258(3) 0.84961(19) 0.66627(19) 0.0478 1.0000 Uani
C325 c 0.4490(4) 0.88292(16) 0.63477(19) 0.0465 1.0000 Uani
C326 c 0.4173(3) 0.87147(16) 0.57046(18) 0.0395 1.0000 Uani
C331 c 0.2872(3) 0.82314(15) 0.44269(18) 0.0344 1.0000 Uani
C332 c 0.2197(3) 0.80645(18) 0.4911(2) 0.0461 1.0000 Uani
C333 c 0.1109(3) 0.8137(2) 0.4811(3) 0.0621 1.0000 Uani
C334 c 0.0682(3) 0.8371(2) 0.4245(3) 0.0680 1.0000 Uani
C335 c 0.1339(4) 0.8537(2) 0.3772(3) 0.0663 1.0000 Uani
C336 c 0.2430(3) 0.84687(18) 0.3861(2) 0.0483 1.0000 Uani
C411 c 0.5631(3) 0.47583(15) 0.33622(18) 0.0329 1.0000 Uani
C412 c 0.5227(3) 0.47268(18) 0.3977(2) 0.0436 1.0000 Uani
C413 c 0.4875(4) 0.4209(2) 0.4216(3) 0.0647 1.0000 Uani
C414 c 0.4906(4) 0.3720(2) 0.3839(3) 0.0751 1.0000 Uani
C415 c 0.5303(4) 0.37441(18) 0.3229(3) 0.0663 1.0000 Uani
C416 c 0.5679(3) 0.42615(15) 0.2993(2) 0.0430 1.0000 Uani
C421 c 0.5866(3) 0.54622(14) 0.22125(16) 0.0306 1.0000 Uani
C422 c 0.6522(3) 0.57889(18) 0.18299(18) 0.0431 1.0000 Uani
C423 c 0.6327(3) 0.5823(2) 0.1164(2) 0.0539 1.0000 Uani
C424 c 0.5494(3) 0.5536(2) 0.0864(2) 0.0517 1.0000 Uani
C425 c 0.4837(3) 0.52131(19) 0.12343(19) 0.0468 1.0000 Uani
C426 c 0.5020(3) 0.51767(16) 0.19006(18) 0.0380 1.0000 Uani
C431 c 0.7562(2) 0.53828(13) 0.31829(15) 0.0259 1.0000 Uani
C432 c 0.8171(3) 0.58799(15) 0.31386(16) 0.0308 1.0000 Uani
C433 c 0.9265(3) 0.58542(15) 0.32157(17) 0.0342 1.0000 Uani
C434 c 0.9759(3) 0.53315(16) 0.33477(17) 0.0363 1.0000 Uani
C435 c 0.9156(3) 0.48425(15) 0.34038(17) 0.0338 1.0000 Uani
C436 c 0.8064(3) 0.48614(14) 0.33218(16) 0.0309 1.0000 Uani
H1131 h 0.6844 0.54369 0.45318 0.0378 1.0000 Uiso
H1151 h 0.9339 0.63642 0.53663 0.0485 1.0000 Uiso
H1161 h 0.8673 0.72142 0.48467 0.0397 1.0000 Uiso
H1171 h 0.8039 0.4961 0.5205 0.0699 1.0000 Uiso
H1172 h 0.8575 0.5336 0.5807 0.0699 1.0000 Uiso
H1173 h 0.9253 0.5193 0.5175 0.0699 1.0000 Uiso
H1221 h 0.5731 0.73849 0.26848 0.0443 1.0000 Uiso
H1231 h 0.6432 0.73347 0.16296 0.0572 1.0000 Uiso
H1241 h 0.8298 0.73483 0.1521 0.0586 1.0000 Uiso
H1251 h 0.9465 0.73895 0.24622 0.0507 1.0000 Uiso
H1261 h 0.8773 0.74394 0.35114 0.0398 1.0000 Uiso
H1321 h 0.7370 0.78570 0.52908 0.0468 1.0000 Uiso
H1331 h 0.8086 0.87490 0.5694 0.0554 1.0000 Uiso
H1341 h 0.8431 0.95121 0.4967 0.0547 1.0000 Uiso
H1351 h 0.8116 0.93801 0.3834 0.0490 1.0000 Uiso
H1361 h 0.7427 0.84893 0.34212 0.0405 1.0000 Uiso
H2131 h 0.3452 0.69945 0.53127 0.0386 1.0000 Uiso
H2151 h 0.0797 0.61743 0.45153 0.0469 1.0000 Uiso
H2161 h 0.1598 0.61235 0.34984 0.0431 1.0000 Uiso
H2171 h 0.2144 0.6750 0.5990 0.0687 1.0000 Uiso
H2172 h 0.0953 0.6789 0.5646 0.0687 1.0000 Uiso
H2173 h 0.1487 0.6162 0.5808 0.0687 1.0000 Uiso
H2221 h 0.4574 0.66286 0.18683 0.0534 1.0000 Uiso
H2231 h 0.4280 0.7386 0.1103 0.0707 1.0000 Uiso
H2241 h 0.3169 0.8172 0.1333 0.0713 1.0000 Uiso
H2251 h 0.2326 0.82028 0.2335 0.0671 1.0000 Uiso
H2261 h 0.2559 0.74335 0.30973 0.0474 1.0000 Uiso
H2321 h 0.3475 0.52443 0.3553 0.0563 1.0000 Uiso
H2331 h 0.2607 0.4405 0.3115 0.0858 1.0000 Uiso
H2341 h 0.1783 0.4434 0.2042 0.1004 1.0000 Uiso
H2351 h 0.1758 0.5304 0.1444 0.0894 1.0000 Uiso
H2361 h 0.2611 0.6143 0.1875 0.0625 1.0000 Uiso
H3121 h 0.4745 0.82250 0.32075 0.0388 1.0000 Uiso
H3131 h 0.5420 0.89733 0.25499 0.0506 1.0000 Uiso
H3141 h 0.5924 0.98761 0.3024 0.0560 1.0000 Uiso
H3151 h 0.5784 1.00192 0.4161 0.0551 1.0000 Uiso
H3161 h 0.5080 0.92848 0.48153 0.0451 1.0000 Uiso
H3221 h 0.5645 0.75604 0.54973 0.0397 1.0000 Uiso
H3231 h 0.6226 0.77834 0.65849 0.0548 1.0000 Uiso
H3241 h 0.5510 0.85919 0.71178 0.0575 1.0000 Uiso
H3251 h 0.4159 0.91540 0.65819 0.0564 1.0000 Uiso
H3261 h 0.3628 0.89636 0.54748 0.0478 1.0000 Uiso
H3321 h 0.2497 0.78938 0.5326 0.0557 1.0000 Uiso
H3331 h 0.0631 0.8017 0.5157 0.0750 1.0000 Uiso
H3341 h -0.0101 0.8420 0.4178 0.0812 1.0000 Uiso
H3351 h 0.1031 0.8709 0.3359 0.0787 1.0000 Uiso
H3361 h 0.2898 0.85926 0.3512 0.0576 1.0000 Uiso
H4121 h 0.5191 0.50827 0.4247 0.0525 1.0000 Uiso
H4131 h 0.4600 0.4189 0.4661 0.0781 1.0000 Uiso
H4141 h 0.4639 0.3346 0.4007 0.0900 1.0000 Uiso
H4151 h 0.5320 0.33885 0.2957 0.0789 1.0000 Uiso
H4161 h 0.5984 0.42751 0.2556 0.0513 1.0000 Uiso
H4221 h 0.7138 0.60004 0.20396 0.0516 1.0000 Uiso
H4231 h 0.6802 0.6060 0.0899 0.0647 1.0000 Uiso
H4241 h 0.5361 0.5559 0.0382 0.0617 1.0000 Uiso
H4251 h 0.4223 0.50035 0.10191 0.0558 1.0000 Uiso
H4261 h 0.4535 0.49414 0.21611 0.0456 1.0000 Uiso
H4321 h 0.7816 0.62585 0.30503 0.0371 1.0000 Uiso
H4331 h 0.9697 0.62119 0.31761 0.0411 1.0000 Uiso
H4341 h 1.0548 0.53096 0.34018 0.0435 1.0000 Uiso
H4351 h 0.9514 0.44668 0.35058 0.0405 1.0000 Uiso
H4361 h 0.7638 0.45017 0.33621 0.0371 1.0000 Uiso

loop_
_atom_site_aniso_label
_atom_site_aniso_U_11
_atom_site_aniso_U_22
_atom_site_aniso_U_33
_atom_site_aniso_U_23
_atom_site_aniso_U_13
_atom_site_aniso_U_12
Pt1 0.01629(5) 0.01716(5) 0.02227(6) -0.00176(5) 0.00088(4) -0.00111(5)
Pt2 0.01632(5) 0.01755(5) 0.02481(6) -0.00200(5) 0.00071(4) -0.00016(5)
P1 0.0195(4) 0.0251(4) 0.0268(4) -0.0027(3) 0.0015(3) -0.0041(3)
P2 0.0198(4) 0.0251(4) 0.0303(4) -0.0060(3) -0.0008(3) -0.0011(3)
P3 0.0244(4) 0.0211(4) 0.0281(4) -0.0018(3) 0.0027(3) 0.0015(3)
P4 0.0218(4) 0.0213(4) 0.0312(4) -0.0024(3) 0.0033(3) 0.0004(3)
C111 0.0181(14) 0.0373(18) 0.0230(15) -0.0024(13) 0.0017(12) -0.0007(13)
C112 0.0186(14) 0.0297(16) 0.0251(15) -0.0008(13) 0.0023(11) 0.0016(13)
C113 0.0301(17) 0.0353(18) 0.0290(17) 0.0033(14) 0.0026(14) 0.0021(14)
C114 0.037(2) 0.048(2) 0.0276(18) 0.0079(16) 0.0020(15) 0.0120(17)
C115 0.0252(17) 0.059(3) 0.037(2) -0.0037(18) -0.0054(15) 0.0078(17)
C116 0.0235(16) 0.0408(19) 0.0350(19) -0.0067(16) -0.0033(14) -0.0007(14)
C117 0.055(3) 0.063(3) 0.057(3) 0.020(2) -0.008(2) 0.016(2)
C121 0.0335(18) 0.0247(16) 0.0273(17) -0.0013(13) 0.0028(14) -0.0045(13)
C122 0.041(2) 0.039(2) 0.0307(18) 0.0011(15) 0.0033(15) -0.0047(16)
C123 0.058(3) 0.057(3) 0.0281(19) 0.0004(18) 0.0018(17) -0.009(2)
C124 0.061(3) 0.049(2) 0.036(2) 0.0049(18) 0.0202(19) -0.006(2)
C125 0.041(2) 0.036(2) 0.049(2) 0.0043(17) 0.0186(18) -0.0022(16)
C126 0.0289(17) 0.0315(17) 0.039(2) -0.0007(15) 0.0079(15) -0.0062(14)
C131 0.0179(15) 0.0325(18) 0.0396(19) -0.0051(15) 0.0029(13) -0.0022(13)
C132 0.038(2) 0.042(2) 0.037(2) -0.0072(16) 0.0039(16) -0.0079(17)
C133 0.046(2) 0.048(2) 0.044(2) -0.0151(19) -0.0053(18) -0.0052(19)
C134 0.037(2) 0.033(2) 0.066(3) -0.0122(19) -0.0059(19) -0.0075(16)
C135 0.038(2) 0.0265(18) 0.058(3) -0.0036(17) -0.0020(18) -0.0016(15)
C136 0.0301(18) 0.0311(18) 0.040(2) -0.0028(15) -0.0006(15) -0.0007(14)
C211 0.0193(15) 0.0249(15) 0.0353(18) -0.0007(14) 0.0007(13) 0.0010(12)
C212 0.0214(15) 0.0208(14) 0.0304(16) -0.0012(12) 0.0023(12) -0.0018(12)
C213 0.0283(17) 0.0333(18) 0.0349(18) -0.0019(15) 0.0027(14) -0.0056(14)
C214 0.0320(19) 0.038(2) 0.043(2) 0.0015(16) 0.0132(16) -0.0027(15)
C215 0.0256(17) 0.041(2) 0.050(2) -0.0080(18) 0.0055(15) -0.0080(15)
C216 0.0237(16) 0.0356(19) 0.048(2) -0.0068(17) 0.0021(15) -0.0034(14)
C217 0.048(2) 0.077(3) 0.047(2) -0.002(2) 0.019(2) -0.021(2)
C221 0.0286(17) 0.0356(18) 0.0294(17) -0.0039(14) -0.0050(13) -0.0048(14)
C222 0.038(2) 0.064(3) 0.032(2) -0.0002(18) -0.0014(16) -0.0012(19)
C223 0.056(3) 0.088(4) 0.033(2) 0.013(2) -0.0003(19) -0.013(3)
C224 0.069(3) 0.064(3) 0.045(2) 0.016(2) -0.014(2) -0.008(3)
C225 0.072(3) 0.044(3) 0.052(3) 0.004(2) -0.012(2) 0.001(2)
C226 0.045(2) 0.037(2) 0.036(2) -0.0036(16) -0.0065(16) 0.0014(17)
C231 0.0206(16) 0.040(2) 0.052(2) -0.0161(18) 0.0016(15) 0.0012(15)
C232 0.0286(19) 0.034(2) 0.078(3) -0.015(2) 0.0132(19) -0.0041(16)
C233 0.042(3) 0.039(2) 0.133(5) -0.029(3) 0.022(3) -0.013(2)
C234 0.035(2) 0.070(4) 0.145(6) -0.068(4) 0.003(3) -0.010(2)
C235 0.041(3) 0.078(4) 0.105(4) -0.056(3) -0.016(3) 0.005(2)
C236 0.031(2) 0.059(3) 0.067(3) -0.029(2) -0.0119(19) 0.0057(19)
C311 0.0286(16) 0.0254(16) 0.0331(18) -0.0004(14) 0.0011(13) 0.0036(14)
C312 0.0331(18) 0.0294(18) 0.0346(19) 0.0007(14) -0.0018(15) 0.0057(14)
C313 0.052(2) 0.040(2) 0.034(2) 0.0104(16) 0.0030(17) 0.0028(18)
C314 0.061(3) 0.031(2) 0.047(2) 0.0154(17) 0.006(2) -0.0068(18)
C315 0.065(3) 0.0240(18) 0.049(2) -0.0016(17) 0.005(2) -0.0075(18)
C316 0.047(2) 0.0262(18) 0.039(2) -0.0024(15) 0.0065(16) -0.0014(16)
C321 0.0349(18) 0.0241(16) 0.0321(18) -0.0017(13) 0.0035(14) -0.0064(14)
C322 0.0303(17) 0.0369(19) 0.0321(18) 0.0040(14) 0.0060(14) -0.0035(14)
C323 0.039(2) 0.065(3) 0.033(2) 0.0062(19) -0.0026(16) -0.0085(19)
C324 0.058(3) 0.058(3) 0.0275(19) -0.0037(18) 0.0059(18) -0.025(2)
C325 0.073(3) 0.0317(19) 0.036(2) -0.0091(17) 0.0162(19) -0.012(2)
C326 0.056(2) 0.0286(17) 0.0352(19) -0.0060(15) 0.0104(17) -0.0022(17)
C331 0.0317(18) 0.0281(17) 0.043(2) -0.0056(15) -0.0014(15) 0.0043(14)
C332 0.034(2) 0.046(2) 0.059(3) -0.0038(19) 0.0116(18) 0.0050(17)
C333 0.036(2) 0.061(3) 0.090(4) -0.008(3) 0.015(2) 0.002(2)
C334 0.029(2) 0.076(3) 0.098(4) -0.020(3) -0.005(2) 0.017(2)
C335 0.046(3) 0.081(4) 0.070(3) -0.003(3) -0.016(2) 0.020(2)
C336 0.037(2) 0.051(2) 0.056(3) 0.001(2) -0.0043(18) 0.0107(18)
C411 0.0242(16) 0.0263(17) 0.048(2) 0.0033(15) 0.0010(15) 0.0006(13)
C412 0.035(2) 0.042(2) 0.055(2) 0.0063(19) 0.0081(18) -0.0051(17)
C413 0.063(3) 0.054(3) 0.078(3) 0.024(3) 0.015(3) -0.012(2)
C414 0.066(3) 0.046(3) 0.114(5) 0.034(3) 0.004(3) -0.015(2)
C415 0.060(3) 0.026(2) 0.111(4) -0.005(2) -0.009(3) -0.004(2)
C416 0.039(2) 0.0212(17) 0.068(3) -0.0055(17) -0.0031(19) 0.0027(15)
C421 0.0281(17) 0.0305(17) 0.0332(18) -0.0032(14) 0.0020(14) 0.0053(14)
C422 0.037(2) 0.055(2) 0.037(2) 0.0076(18) 0.0001(16) -0.0102(18)
C423 0.045(2) 0.077(3) 0.040(2) 0.015(2) 0.0045(18) -0.005(2)
C424 0.045(2) 0.075(3) 0.034(2) 0.003(2) -0.0038(18) 0.010(2)
C425 0.040(2) 0.062(3) 0.038(2) -0.0066(19) -0.0064(17) -0.0009(19)
C426 0.0339(19) 0.041(2) 0.039(2) -0.0053(16) 0.0030(15) -0.0023(16)
C431 0.0250(16) 0.0273(16) 0.0257(16) -0.0029(13) 0.0042(13) -0.0009(13)
C432 0.0309(17) 0.0284(17) 0.0333(18) 0.0008(14) 0.0033(14) 0.0020(14)
C433 0.0308(18) 0.0355(19) 0.0365(19) 0.0045(15) 0.0031(15) -0.0043(15)
C434 0.0250(17) 0.047(2) 0.0365(19) 0.0069(17) 0.0003(14) 0.0009(15)
C435 0.0299(18) 0.0318(18) 0.039(2) 0.0023(15) -0.0004(15) 0.0108(14)
C436 0.0308(17) 0.0294(17) 0.0325(18) -0.0013(14) 0.0035(14) 0.0028(14)

loop_
_atom_type_symbol
_atom_type_scat_dispersion_real
_atom_type_scat_dispersion_imag
_atom_type_scat_Cromer_Mann_a1
_atom_type_scat_Cromer_Mann_b1
_atom_type_scat_Cromer_Mann_a2
_atom_type_scat_Cromer_Mann_b2
_atom_type_scat_Cromer_Mann_a3
_atom_type_scat_Cromer_Mann_b3
_atom_type_scat_Cromer_Mann_a4
_atom_type_scat_Cromer_Mann_b4
_atom_type_scat_Cromer_Mann_c
_atom_type_scat_source
'C ' 0.0033 0.0016 2.3100 20.8439 1.0200 10.2075 1.5886 0.5687 0.8650 51.6512 0.2156 International_Tables_Vol_IV_Table_2.2B
'H ' 0.0000 0.0000 0.4930 10.5109 0.3229 26.1257 0.1402 3.1424 0.0408 57.7997 0.0030 International_Tables_Vol_IV_Table_2.2B
'P ' 0.0900 0.0950 6.4345 1.9067 4.1791 27.1570 1.7800 0.5260 1.4908 68.1645 1.1149 International_Tables_Vol_IV_Table_2.2B
'Pt ' -2.3520 8.3880 27.0059 1.5129 17.7639 8.8117 15.7131 0.4246 5.7837 38.6103 11.6883 International_Tables_Vol_IV_Table_2.2B

loop_
_exptl_crystal_face_index_h
_exptl_crystal_face_index_k
_exptl_crystal_face_index_l
_exptl_crystal_face_perp_dist
1 0 0 0.080
-1 0 0 0.060
0 1 0 0.035
0 -1 0 0.040
0 -1 1 0.040
0 1 -1 0.040
0 -1 -1 0.055
0 1 1 0.040

loop_
_geom_angle_atom_site_label_1
_geom_angle_site_symmetry_1
_geom_angle_atom_site_label_2
_geom_angle_site_symmetry_2
_geom_angle_atom_site_label_3
_geom_angle_site_symmetry_3
_geom_angle
_geom_angle_publ_flag
Pt2 . Pt1 . P1 . 80.01(2) yes
Pt2 . Pt1 . P3 . 173.12(2) yes
P1 . Pt1 . P3 . 102.73(3) yes
Pt2 . Pt1 . C212 . 85.61(8) yes
P1 . Pt1 . C212 . 163.39(9) yes
P3 . Pt1 . C212 . 92.50(9) yes
Pt1 . Pt2 . P2 . 79.38(2) yes
Pt1 . Pt2 . P4 . 174.52(2) yes
P2 . Pt2 . P4 . 102.58(3) yes
Pt1 . Pt2 . C112 . 85.08(9) yes
P2 . Pt2 . C112 . 162.72(8) yes
P4 . Pt2 . C112 . 93.58(9) yes
Pt1 . P1 . C111 . 101.5(1) yes
Pt1 . P1 . C121 . 121.33(11) yes
C111 . P1 . C121 . 103.00(15) yes
Pt1 . P1 . C131 . 122.2(1) yes
C111 . P1 . C131 . 107.10(15) yes
C121 . P1 . C131 . 99.65(15) yes
Pt2 . P2 . C211 . 103.7(1) yes
Pt2 . P2 . C221 . 119.55(11) yes
C211 . P2 . C221 . 107.54(15) yes
Pt2 . P2 . C231 . 120.18(12) yes
C211 . P2 . C231 . 101.33(16) yes
C221 . P2 . C231 . 102.54(17) yes
Pt1 . P3 . C311 . 111.17(11) yes
Pt1 . P3 . C321 . 116.09(11) yes
C311 . P3 . C321 . 105.20(15) yes
Pt1 . P3 . C331 . 118.40(11) yes
C311 . P3 . C331 . 101.43(15) yes
C321 . P3 . C331 . 102.78(16) yes
Pt2 . P4 . C411 . 117.15(12) yes
Pt2 . P4 . C421 . 115.22(11) yes
C411 . P4 . C421 . 104.56(16) yes
Pt2 . P4 . C431 . 113.4(1) yes
C411 . P4 . C431 . 102.99(15) yes
C421 . P4 . C431 . 101.63(15) yes
P1 . C111 . C112 . 112.2(2) yes
P1 . C111 . C116 . 126.6(3) yes
C112 . C111 . C116 . 121.1(3) yes
Pt2 . C112 . C111 . 121.0(2) yes
Pt2 . C112 . C113 . 122.4(2) yes
C111 . C112 . C113 . 116.6(3) yes
C112 . C113 . C114 . 122.8(3) yes
C112 . C113 . H1131 . 118.60 no
C114 . C113 . H1131 . 118.6 no
C113 . C114 . C115 . 118.6(3) yes
C113 . C114 . C117 . 119.4(4) yes
C115 . C114 . C117 . 121.9(3) yes
C114 . C115 . C116 . 120.6(3) yes
C114 . C115 . H1151 . 119.7 no
C116 . C115 . H1151 . 119.7 no
C111 . C116 . C115 . 120.1(3) yes
C111 . C116 . H1161 . 120.0 no
C115 . C116 . H1161 . 120.0 no
C114 . C117 . H1171 . 109.5 no
C114 . C117 . H1172 . 109.5 no
H1171 . C117 . H1172 . 109.475 no
C114 . C117 . H1173 . 109.5 no
H1171 . C117 . H1173 . 109.476 no
H1172 . C117 . H1173 . 109.476 no
P1 . C121 . C122 . 120.9(3) yes
P1 . C121 . C126 . 119.5(3) yes
C122 . C121 . C126 . 119.6(3) yes
C121 . C122 . C123 . 119.8(4) yes
C121 . C122 . H1221 . 120.1 no
C123 . C122 . H1221 . 120.1 no
C122 . C123 . C124 . 120.2(4) yes
C122 . C123 . H1231 . 119.9 no
C124 . C123 . H1231 . 119.9 no
C123 . C124 . C125 . 119.8(4) yes
C123 . C124 . H1241 . 120.1 no
C125 . C124 . H1241 . 120.1 no
C124 . C125 . C126 . 120.1(4) yes
C124 . C125 . H1251 . 119.9 no
C126 . C125 . H1251 . 119.9 no
C121 . C126 . C125 . 120.4(3) yes
C121 . C126 . H1261 . 119.8 no
C125 . C126 . H1261 . 119.8 no
P1 . C131 . C132 . 120.8(3) yes
P1 . C131 . C136 . 120.5(3) yes
C132 . C131 . C136 . 118.4(3) yes
C131 . C132 . C133 . 120.1(4) yes
C131 . C132 . H1321 . 119.9 no
C133 . C132 . H1321 . 119.9 no
C132 . C133 . C134 . 120.5(4) yes
C132 . C133 . H1331 . 119.8 no
C134 . C133 . H1331 . 119.8 no
C133 . C134 . C135 . 119.8(4) yes
C133 . C134 . H1341 . 120.1 no
C135 . C134 . H1341 . 120.1 no
C134 . C135 . C136 . 120.2(4) yes
C134 . C135 . H1351 . 119.9 no
C136 . C135 . H1351 . 119.9 no
C131 . C136 . C135 . 121.0(3) yes
C131 . C136 . H1361 . 119.5 no
C135 . C136 . H1361 . 119.5 no
P2 . C211 . C212 . 113.0(2) yes
P2 . C211 . C216 . 125.4(3) yes
C212 . C211 . C216 . 121.2(3) yes
Pt1 . C212 . C211 . 119.1(2) yes
Pt1 . C212 . C213 . 124.5(2) yes
C211 . C212 . C213 . 116.4(3) yes
C212 . C213 . C214 . 122.6(3) yes
C212 . C213 . H2131 . 118.71 no
C214 . C213 . H2131 . 118.7 no
C213 . C214 . C215 . 119.1(3) yes
C213 . C214 . C217 . 119.6(3) yes
C215 . C214 . C217 . 121.3(3) yes
C214 . C215 . C216 . 119.9(3) yes
C214 . C215 . H2151 . 120.0 no
C216 . C215 . H2151 . 120.0 no
C211 . C216 . C215 . 120.3(3) yes
C211 . C216 . H2161 . 119.8 no
C215 . C216 . H2161 . 119.8 no
C214 . C217 . H2171 . 109.5 no
C214 . C217 . H2172 . 109.5 no
H2171 . C217 . H2172 . 109.475 no
C214 . C217 . H2173 . 109.5 no
H2171 . C217 . H2173 . 109.476 no
H2172 . C217 . H2173 . 109.476 no
P2 . C221 . C222 . 119.8(3) yes
P2 . C221 . C226 . 121.6(3) yes
C222 . C221 . C226 . 118.6(3) yes
C221 . C222 . C223 . 120.1(4) yes
C221 . C222 . H2221 . 120.0 no
C223 . C222 . H2221 . 120.0 no
C222 . C223 . C224 . 120.9(4) yes
C222 . C223 . H2231 . 119.5 no
C224 . C223 . H2231 . 119.5 no
C223 . C224 . C225 . 119.6(4) yes
C223 . C224 . H2241 . 120.2 no
C225 . C224 . H2241 . 120.2 no
C224 . C225 . C226 . 120.4(4) yes
C224 . C225 . H2251 . 119.8 no
C226 . C225 . H2251 . 119.8 no
C221 . C226 . C225 . 120.5(4) yes
C221 . C226 . H2261 . 119.8 no
C225 . C226 . H2261 . 119.8 no
P2 . C231 . C232 . 116.3(3) yes
P2 . C231 . C236 . 125.1(3) yes
C232 . C231 . C236 . 118.6(4) yes
C231 . C232 . C233 . 120.9(5) yes
C231 . C232 . H2321 . 119.6 no
C233 . C232 . H2321 . 119.6 no
C232 . C233 . C234 . 119.4(5) yes
C232 . C233 . H2331 . 120.3 no
C234 . C233 . H2331 . 120.3 no
C233 . C234 . C235 . 119.8(4) yes
C233 . C234 . H2341 . 120.1 no
C235 . C234 . H2341 . 120.1 no
C234 . C235 . C236 . 121.1(5) yes
C234 . C235 . H2351 . 119.5 no
C236 . C235 . H2351 . 119.5 no
C231 . C236 . C235 . 120.2(5) yes
C231 . C236 . H2361 . 119.9 no
C235 . C236 . H2361 . 119.9 no
P3 . C311 . C312 . 116.0(2) yes
P3 . C311 . C316 . 125.1(3) yes
C312 . C311 . C316 . 118.9(3) yes
C311 . C312 . C313 . 120.2(3) yes
C311 . C312 . H3121 . 119.90 no
C313 . C312 . H3121 . 119.9 no
C312 . C313 . C314 . 120.2(4) yes
C312 . C313 . H3131 . 119.9 no
C314 . C313 . H3131 . 119.9 no
C313 . C314 . C315 . 119.3(3) yes
C313 . C314 . H3141 . 120.3 no
C315 . C314 . H3141 . 120.3 no
C314 . C315 . C316 . 120.7(4) yes
C314 . C315 . H3151 . 119.6 no
C316 . C315 . H3151 . 119.6 no
C311 . C316 . C315 . 120.6(3) yes
C311 . C316 . H3161 . 119.7 no
C315 . C316 . H3161 . 119.7 no
P3 . C321 . C322 . 117.4(3) yes
P3 . C321 . C326 . 124.0(3) yes
C322 . C321 . C326 . 118.6(3) yes
C321 . C322 . C323 . 120.6(4) yes
C321 . C322 . H3221 . 119.7 no
C323 . C322 . H3221 . 119.7 no
C322 . C323 . C324 . 120.0(4) yes
C322 . C323 . H3231 . 120.0 no
C324 . C323 . H3231 . 120.0 no
C323 . C324 . C325 . 120.2(4) yes
C323 . C324 . H3241 . 119.9 no
C325 . C324 . H3241 . 119.9 no
C324 . C325 . C326 . 120.1(4) yes
C324 . C325 . H3251 . 119.9 no
C326 . C325 . H3251 . 119.9 no
C321 . C326 . C325 . 120.4(4) yes
C321 . C326 . H3261 . 119.8 no
C325 . C326 . H3261 . 119.8 no
P3 . C331 . C332 . 120.5(3) yes
P3 . C331 . C336 . 120.9(3) yes
C332 . C331 . C336 . 118.5(4) yes
C331 . C332 . C333 . 119.9(4) yes
C331 . C332 . H3321 . 120.1 no
C333 . C332 . H3321 . 120.1 no
C332 . C333 . C334 . 120.9(5) yes
C332 . C333 . H3331 . 119.5 no
C334 . C333 . H3331 . 119.5 no
C333 . C334 . C335 . 119.5(4) yes
C333 . C334 . H3341 . 120.3 no
C335 . C334 . H3341 . 120.3 no
C334 . C335 . C336 . 120.6(5) yes
C334 . C335 . H3351 . 119.7 no
C336 . C335 . H3351 . 119.7 no
C331 . C336 . C335 . 120.7(4) yes
C331 . C336 . H3361 . 119.7 no
C335 . C336 . H3361 . 119.7 no
P4 . C411 . C412 . 117.1(3) yes
P4 . C411 . C416 . 123.8(3) yes
C412 . C411 . C416 . 119.0(4) yes
C411 . C412 . C413 . 120.7(4) yes
C411 . C412 . H4121 . 119.6 no
C413 . C412 . H4121 . 119.6 no
C412 . C413 . C414 . 119.7(5) yes
C412 . C413 . H4131 . 120.1 no
C414 . C413 . H4131 . 120.1 no
C413 . C414 . C415 . 120.2(4) yes
C413 . C414 . H4141 . 119.9 no
C415 . C414 . H4141 . 119.9 no
C414 . C415 . C416 . 120.2(5) yes
C414 . C415 . H4151 . 119.9 no
C416 . C415 . H4151 . 119.9 no
C411 . C416 . C415 . 120.1(4) yes
C411 . C416 . H4161 . 120.0 no
C415 . C416 . H4161 . 120.0 no
P4 . C421 . C422 . 119.3(3) yes
P4 . C421 . C426 . 123.0(3) yes
C422 . C421 . C426 . 117.6(3) yes
C421 . C422 . C423 . 120.7(4) yes
C421 . C422 . H4221 . 119.6 no
C423 . C422 . H4221 . 119.6 no
C422 . C423 . C424 . 120.9(4) yes
C422 . C423 . H4231 . 119.6 no
C424 . C423 . H4231 . 119.6 no
C423 . C424 . C425 . 119.1(4) yes
C423 . C424 . H4241 . 120.4 no
C425 . C424 . H4241 . 120.4 no
C424 . C425 . C426 . 120.6(4) yes
C424 . C425 . H4251 . 119.7 no
C426 . C425 . H4251 . 119.7 no
C421 . C426 . C425 . 121.0(4) yes
C421 . C426 . H4261 . 119.5 no
C425 . C426 . H4261 . 119.5 no
P4 . C431 . C432 . 117.5(2) yes
P4 . C431 . C436 . 123.3(2) yes
C432 . C431 . C436 . 119.1(3) yes
C431 . C432 . C433 . 120.6(3) yes
C431 . C432 . H4321 . 119.68 no
C433 . C432 . H4321 . 119.7 no
C432 . C433 . C434 . 119.8(3) yes
C432 . C433 . H4331 . 120.1 no
C434 . C433 . H4331 . 120.1 no
C433 . C434 . C435 . 119.5(3) yes
C433 . C434 . H4341 . 120.2 no
C435 . C434 . H4341 . 120.2 no
C434 . C435 . C436 . 121.2(3) yes
C434 . C435 . H4351 . 119.4 no
C436 . C435 . H4351 . 119.4 no
C431 . C436 . C435 . 119.7(3) yes
C431 . C436 . H4361 . 120.15 no
C435 . C436 . H4361 . 120.2 no

loop_
_geom_bond_atom_site_label_1
_geom_bond_site_symmetry_1
_geom_bond_atom_site_label_2
_geom_bond_site_symmetry_2
_geom_bond_distance
_geom_bond_publ_flag
Pt1 . Pt2 . 2.61762(16) yes
Pt1 . P1 . 2.3014(8) yes
Pt1 . P3 . 2.2905(8) yes
Pt1 . C212 . 2.045(3) yes
Pt2 . P2 . 2.3030(8) yes
Pt2 . P4 . 2.3030(8) yes
Pt2 . C112 . 2.077(3) yes
P1 . C111 . 1.812(3) yes
P1 . C121 . 1.833(3) yes
P1 . C131 . 1.850(3) yes
P2 . C211 . 1.808(3) yes
P2 . C221 . 1.828(4) yes
P2 . C231 . 1.835(4) yes
P3 . C311 . 1.834(3) yes
P3 . C321 . 1.826(3) yes
P3 . C331 . 1.848(3) yes
P4 . C411 . 1.836(3) yes
P4 . C421 . 1.842(4) yes
P4 . C431 . 1.847(3) yes
C111 . C112 . 1.410(4) yes
C111 . C116 . 1.395(4) yes
C112 . C113 . 1.402(4) yes
C113 . C114 . 1.394(5) yes
C113 . H1131 . 1.000 no
C114 . C115 . 1.387(5) yes
C114 . C117 . 1.501(5) yes
C115 . C116 . 1.384(5) yes
C115 . H1151 . 1.000 no
C116 . H1161 . 1.000 no
C117 . H1171 . 1.000 no
C117 . H1172 . 1.000 no
C117 . H1173 . 1.000 no
C121 . C122 . 1.376(5) yes
C121 . C126 . 1.392(5) yes
C122 . C123 . 1.399(5) yes
C122 . H1221 . 1.000 no
C123 . C124 . 1.385(6) yes
C123 . H1231 . 1.000 no
C124 . C125 . 1.376(6) yes
C124 . H1241 . 1.000 no
C125 . C126 . 1.385(5) yes
C125 . H1251 . 1.000 no
C126 . H1261 . 1.000 no
C131 . C132 . 1.393(5) yes
C131 . C136 . 1.390(5) yes
C132 . C133 . 1.397(5) yes
C132 . H1321 . 1.000 no
C133 . C134 . 1.380(6) yes
C133 . H1331 . 1.000 no
C134 . C135 . 1.368(6) yes
C134 . H1341 . 1.000 no
C135 . C136 . 1.394(5) yes
C135 . H1351 . 1.000 no
C136 . H1361 . 1.000 no
C211 . C212 . 1.410(4) yes
C211 . C216 . 1.393(4) yes
C212 . C213 . 1.401(5) yes
C213 . C214 . 1.393(5) yes
C213 . H2131 . 1.000 no
C214 . C215 . 1.391(5) yes
C214 . C217 . 1.505(5) yes
C215 . C216 . 1.383(5) yes
C215 . H2151 . 1.000 no
C216 . H2161 . 1.000 no
C217 . H2171 . 1.000 no
C217 . H2172 . 1.000 no
C217 . H2173 . 1.000 no
C221 . C222 . 1.402(5) yes
C221 . C226 . 1.386(5) yes
C222 . C223 . 1.387(6) yes
C222 . H2221 . 1.000 no
C223 . C224 . 1.372(7) yes
C223 . H2231 . 1.000 no
C224 . C225 . 1.377(7) yes
C224 . H2241 . 1.000 no
C225 . C226 . 1.395(6) yes
C225 . H2251 . 1.000 no
C226 . H2261 . 1.000 no
C231 . C232 . 1.399(6) yes
C231 . C236 . 1.392(6) yes
C232 . C233 . 1.392(6) yes
C232 . H2321 . 1.000 no
C233 . C234 . 1.391(8) yes
C233 . H2331 . 1.000 no
C234 . C235 . 1.373(9) yes
C234 . H2341 . 1.000 no
C235 . C236 . 1.386(6) yes
C235 . H2351 . 1.000 no
C236 . H2361 . 1.000 no
C311 . C312 . 1.405(5) yes
C311 . C316 . 1.377(5) yes
C312 . C313 . 1.394(5) yes
C312 . H3121 . 1.000 no
C313 . C314 . 1.383(5) yes
C313 . H3131 . 1.000 no
C314 . C315 . 1.386(6) yes
C314 . H3141 . 1.000 no
C315 . C316 . 1.388(5) yes
C315 . H3151 . 1.000 no
C316 . H3161 . 1.000 no
C321 . C322 . 1.396(5) yes
C321 . C326 . 1.395(5) yes
C322 . C323 . 1.385(5) yes
C322 . H3221 . 1.000 no
C323 . C324 . 1.381(6) yes
C323 . H3231 . 1.000 no
C324 . C325 . 1.378(6) yes
C324 . H3241 . 1.000 no
C325 . C326 . 1.390(5) yes
C325 . H3251 . 1.000 no
C326 . H3261 . 1.000 no
C331 . C332 . 1.403(5) yes
C331 . C336 . 1.382(5) yes
C332 . C333 . 1.391(6) yes
C332 . H3321 . 1.000 no
C333 . C334 . 1.372(7) yes
C333 . H3331 . 1.000 no
C334 . C335 . 1.371(7) yes
C334 . H3341 . 1.000 no
C335 . C336 . 1.392(6) yes
C335 . H3351 . 1.000 no
C336 . H3361 . 1.000 no
C411 . C412 . 1.395(5) yes
C411 . C416 . 1.386(5) yes
C412 . C413 . 1.383(6) yes
C412 . H4121 . 1.000 no
C413 . C414 . 1.379(8) yes
C413 . H4131 . 1.000 no
C414 . C415 . 1.380(8) yes
C414 . H4141 . 1.000 no
C415 . C416 . 1.391(6) yes
C415 . H4151 . 1.000 no
C416 . H4161 . 1.000 no
C421 . C422 . 1.400(5) yes
C421 . C426 . 1.388(5) yes
C422 . C423 . 1.385(5) yes
C422 . H4221 . 1.000 no
C423 . C424 . 1.366(6) yes
C423 . H4231 . 1.000 no
C424 . C425 . 1.380(6) yes
C424 . H4241 . 1.000 no
C425 . C426 . 1.384(5) yes
C425 . H4251 . 1.000 no
C426 . H4261 . 1.000 no
C431 . C432 . 1.394(4) yes
C431 . C436 . 1.390(4) yes
C432 . C433 . 1.386(5) yes
C432 . H4321 . 1.000 no
C433 . C434 . 1.386(5) yes
C433 . H4331 . 1.000 no
C434 . C435 . 1.377(5) yes
C434 . H4341 . 1.000 no
C435 . C436 . 1.384(5) yes
C435 . H4351 . 1.000 no
C436 . H4361 . 1.000 no

loop_
_geom_contact_atom_site_label_1
_geom_contact_atom_site_label_2
_geom_contact_distance
_geom_contact_site_symmetry_1
_geom_contact_site_symmetry_2
_geom_contact_publ_flag
C124 C324 3.560(6) . 4_564 no
C125 C324 3.409(6) . 4_564 no
C236 C324 3.523(6) . 4_464 no
C313 C435 3.572(5) . 3_655 no
C314 C435 3.595(5) . 3_655 no
C315 C325 3.599(5) . 2_676 no

loop_
_geom_torsion_atom_site_label_1
_geom_torsion_atom_site_label_2
_geom_torsion_atom_site_label_3
_geom_torsion_atom_site_label_4
_geom_torsion_site_symmetry_1
_geom_torsion_site_symmetry_2
_geom_torsion_site_symmetry_3
_geom_torsion_site_symmetry_4
_geom_torsion
_geom_torsion_publ_flag
Pt1 Pt2 P2 C211 . . . . -50.1(1) no
Pt1 Pt2 P2 C221 . . . . 69.6(1) no
Pt1 Pt2 P2 C231 . . . . -162.2(2) no
Pt1 Pt2 C112 C111 . . . . -42.2(2) no
Pt1 Pt2 C112 C113 . . . . 139.9(3) no
Pt1 P1 C111 C112 . . . . 41.3(2) no
Pt1 P1 C111 C116 . . . . -139.6(3) no
Pt1 P1 C121 C122 . . . . 12.3(3) no
Pt1 P1 C121 C126 . . . . -166.6(2) no
Pt1 P1 C131 C132 . . . . 67.9(3) no
Pt1 P1 C131 C136 . . . . -106.0(3) no
Pt1 P3 C311 C312 . . . . 38.0(3) no
Pt1 P3 C311 C316 . . . . -141.5(3) no
Pt1 P3 C321 C322 . . . . 11.3(3) no
Pt1 P3 C321 C326 . . . . -170.3(3) no
Pt1 P3 C331 C332 . . . . 88.7(3) no
Pt1 P3 C331 C336 . . . . -87.0(3) no
Pt1 C212 C211 P2 . . . . 16.8(3) no
Pt1 C212 C211 C216 . . . . -170.5(2) no
Pt1 C212 C213 C214 . . . . 174.8(3) no
Pt2 Pt1 P1 C111 . . . . -54.2(1) no
Pt2 Pt1 P1 C121 . . . . 58.9(1) no
Pt2 Pt1 P1 C131 . . . . -173.0(1) no
Pt2 Pt1 C212 C211 . . . . -49.5(2) no
Pt2 Pt1 C212 C213 . . . . 132.3(3) no
Pt2 P2 C211 C212 . . . . 32.2(2) no
Pt2 P2 C211 C216 . . . . -140.1(3) no
Pt2 P2 C221 C222 . . . . 64.3(3) no
Pt2 P2 C221 C226 . . . . -113.4(3) no
Pt2 P2 C231 C232 . . . . 48.4(3) no
Pt2 P2 C231 C236 . . . . -132.5(3) no
Pt2 P4 C411 C412 . . . . -20.4(3) no
Pt2 P4 C411 C416 . . . . 161.5(3) no
Pt2 P4 C421 C422 . . . . 78.7(3) no
Pt2 P4 C421 C426 . . . . -97.6(3) no
Pt2 P4 C431 C432 . . . . -40.5(3) no
Pt2 P4 C431 C436 . . . . 135.7(2) no
Pt2 C112 C111 P1 . . . . 5.7(3) no
Pt2 C112 C111 C116 . . . . -173.5(2) no
Pt2 C112 C113 C114 . . . . 176.0(3) no
P1 Pt1 Pt2 P2 . . . . -140.43(3) no
P1 Pt1 Pt2 C112 . . . . 47.18(8) no
P1 Pt1 P3 C311 . . . . 40.2(1) no
P1 Pt1 P3 C321 . . . . -80.0(1) no
P1 Pt1 P3 C331 . . . . 157.0(1) no
P1 Pt1 C212 C211 . . . . -79.5(4) no
P1 Pt1 C212 C213 . . . . 102.3(4) no
P1 C111 C112 C113 . . . . -176.3(2) no
P1 C111 C116 C115 . . . . 177.1(3) no
P1 C121 C122 C123 . . . . -178.4(3) no
P1 C121 C126 C125 . . . . 178.4(3) no
P1 C131 C132 C133 . . . . -174.5(3) no
P1 C131 C136 C135 . . . . 173.9(3) no
P2 Pt2 Pt1 C212 . . . . 47.92(9) no
P2 Pt2 P4 C411 . . . . -78.4(1) no
P2 Pt2 P4 C421 . . . . 45.2(1) no
P2 Pt2 P4 C431 . . . . 161.8(1) no
P2 Pt2 C112 C111 . . . . -68.2(4) no
P2 Pt2 C112 C113 . . . . 113.9(3) no
P2 C211 C212 C213 . . . . -164.8(2) no
P2 C211 C216 C215 . . . . 166.0(3) no
P2 C221 C222 C223 . . . . -178.7(3) no
P2 C221 C226 C225 . . . . 177.6(3) no
P2 C231 C232 C233 . . . . -179.9(3) no
P2 C231 C236 C235 . . . . 179.8(4) no
P3 Pt1 P1 C111 . . . . 132.3(1) no
P3 Pt1 P1 C121 . . . . -114.6(1) no
P3 Pt1 P1 C131 . . . . 13.4(1) no
P3 Pt1 C212 C211 . . . . 123.9(2) no
P3 Pt1 C212 C213 . . . . -54.3(3) no
P3 C311 C312 C313 . . . . 179.6(3) no
P3 C311 C316 C315 . . . . 179.6(3) no
P3 C321 C322 C323 . . . . 175.1(3) no
P3 C321 C326 C325 . . . . -176.6(3) no
P3 C331 C332 C333 . . . . -175.4(3) no
P3 C331 C336 C335 . . . . 175.4(3) no
P4 Pt2 P2 C211 . . . . 135.1(1) no
P4 Pt2 P2 C221 . . . . -105.2(1) no
P4 Pt2 P2 C231 . . . . 23.0(2) no
P4 Pt2 C112 C111 . . . . 132.4(2) no
P4 Pt2 C112 C113 . . . . -45.5(3) no
P4 C411 C412 C413 . . . . -178.4(3) no
P4 C411 C416 C415 . . . . 179.7(3) no
P4 C421 C422 C423 . . . . -176.4(3) no
P4 C421 C426 C425 . . . . 176.5(3) no
P4 C431 C432 C433 . . . . 178.0(3) no
P4 C431 C436 C435 . . . . -177.1(3) no
C111 P1 Pt1 C212 . . . . -23.8(3) no
C111 P1 C121 C122 . . . . 124.6(3) no
C111 P1 C121 C126 . . . . -54.3(3) no
C111 P1 C131 C132 . . . . -48.2(3) no
C111 P1 C131 C136 . . . . 137.8(3) no
C111 C112 C113 C114 . . . . -2.0(5) no
C111 C116 C115 C114 . . . . 0.5(6) no
C112 Pt2 Pt1 C212 . . . . -124.5(1) no
C112 Pt2 P2 C211 . . . . -23.7(3) no
C112 Pt2 P2 C221 . . . . 95.9(3) no
C112 Pt2 P2 C231 . . . . -135.8(3) no
C112 Pt2 P4 C411 . . . . 95.4(2) no
C112 Pt2 P4 C421 . . . . -140.9(2) no
C112 Pt2 P4 C431 . . . . -24.4(1) no
C112 C111 P1 C121 . . . . -84.9(2) no
C112 C111 P1 C131 . . . . 170.5(2) no
C112 C111 C116 C115 . . . . -3.9(5) no
C112 C113 C114 C115 . . . . -1.3(5) no
C112 C113 C114 C117 . . . . -179.3(3) no
C113 C112 C111 C116 . . . . 4.5(4) no
C113 C114 C115 C116 . . . . 2.1(6) no
C116 C111 P1 C121 . . . . 94.2(3) no
C116 C111 P1 C131 . . . . -10.3(3) no
C116 C115 C114 C117 . . . . -180.0(4) no
C121 P1 Pt1 C212 . . . . 89.3(3) no
C121 P1 C131 C132 . . . . -155.1(3) no
C121 P1 C131 C136 . . . . 30.9(3) no
C121 C122 C123 C124 . . . . -0.6(6) no
C121 C126 C125 C124 . . . . 0.6(5) no
C122 C121 P1 C131 . . . . -125.2(3) no
C122 C121 C126 C125 . . . . -0.5(5) no
C122 C123 C124 C125 . . . . 0.6(6) no
C123 C122 C121 C126 . . . . 0.5(5) no
C123 C124 C125 C126 . . . . -0.6(6) no
C126 C121 P1 C131 . . . . 55.9(3) no
C131 P1 Pt1 C212 . . . . -142.6(3) no
C131 C132 C133 C134 . . . . 1.0(6) no
C131 C136 C135 C134 . . . . 0.1(6) no
C132 C131 C136 C135 . . . . -0.2(5) no
C132 C133 C134 C135 . . . . -1.1(6) no
C133 C132 C131 C136 . . . . -0.4(5) no
C133 C134 C135 C136 . . . . 0.5(6) no
C211 P2 C221 C222 . . . . -178.0(3) no
C211 P2 C221 C226 . . . . 4.4(3) no
C211 P2 C231 C232 . . . . -65.0(3) no
C211 P2 C231 C236 . . . . 114.1(4) no
C211 C212 C213 C214 . . . . -3.5(5) no
C211 C216 C215 C214 . . . . -1.1(6) no
C212 Pt1 P3 C311 . . . . -146.5(1) no
C212 Pt1 P3 C321 . . . . 93.3(2) no
C212 Pt1 P3 C331 . . . . -29.7(2) no
C212 C211 P2 C221 . . . . -95.3(2) no
C212 C211 P2 C231 . . . . 157.5(2) no
C212 C211 C216 C215 . . . . -5.8(5) no
C212 C213 C214 C215 . . . . -3.1(5) no
C212 C213 C214 C217 . . . . 179.2(3) no
C213 C212 C211 C216 . . . . 7.9(4) no
C213 C214 C215 C216 . . . . 5.5(6) no
C216 C211 P2 C221 . . . . 92.3(3) no
C216 C211 P2 C231 . . . . -14.9(3) no
C216 C215 C214 C217 . . . . -176.8(4) no
C221 P2 C231 C232 . . . . -176.1(3) no
C221 P2 C231 C236 . . . . 3.1(4) no
C221 C222 C223 C224 . . . . 1.2(7) no
C221 C226 C225 C224 . . . . 1.0(6) no
C222 C221 P2 C231 . . . . -71.6(3) no
C222 C221 C226 C225 . . . . -0.1(6) no
C222 C223 C224 C225 . . . . -0.3(7) no
C223 C222 C221 C226 . . . . -1.0(6) no
C223 C224 C225 C226 . . . . -0.8(7) no
C226 C221 P2 C231 . . . . 110.7(3) no
C231 C232 C233 C234 . . . . 0.4(7) no
C231 C236 C235 C234 . . . . -0.1(8) no
C232 C231 C236 C235 . . . . -1.1(6) no
C232 C233 C234 C235 . . . . -1.5(8) no
C233 C232 C231 C236 . . . . 0.9(6) no
C233 C234 C235 C236 . . . . 1.4(9) no
C311 P3 C321 C322 . . . . -112.0(3) no
C311 P3 C321 C326 . . . . 66.4(4) no
C311 P3 C331 C332 . . . . -149.4(3) no
C311 P3 C331 C336 . . . . 34.9(3) no
C311 C312 C313 C314 . . . . 0.5(6) no
C311 C316 C315 C314 . . . . 1.0(6) no
C312 C311 P3 C321 . . . . 164.4(3) no
C312 C311 P3 C331 . . . . -88.8(3) no
C312 C311 C316 C315 . . . . 0.2(6) no
C312 C313 C314 C315 . . . . 0.6(6) no
C313 C312 C311 C316 . . . . -0.9(6) no
C313 C314 C315 C316 . . . . -1.3(6) no
C316 C311 P3 C321 . . . . -15.0(4) no
C316 C311 P3 C331 . . . . 91.8(3) no
C321 P3 C331 C332 . . . . -40.8(3) no
C321 P3 C331 C336 . . . . 143.6(3) no
C321 C322 C323 C324 . . . . 1.8(6) no
C321 C326 C325 C324 . . . . 1.4(6) no
C322 C321 P3 C331 . . . . 142.2(3) no
C322 C321 C326 C325 . . . . 1.8(6) no
C322 C323 C324 C325 . . . . 1.5(6) no
C323 C322 C321 C326 . . . . -3.4(6) no
C323 C324 C325 C326 . . . . -3.1(6) no
C326 C321 P3 C331 . . . . -39.4(4) no
C331 C332 C333 C334 . . . . -0.1(7) no
C331 C336 C335 C334 . . . . 0.1(7) no
C332 C331 C336 C335 . . . . -0.4(6) no
C332 C333 C334 C335 . . . . -0.2(7) no
C333 C332 C331 C336 . . . . 0.4(6) no
C333 C334 C335 C336 . . . . 0.2(7) no
C411 P4 C421 C422 . . . . -151.3(3) no
C411 P4 C421 C426 . . . . 32.5(3) no
C411 P4 C431 C432 . . . . -168.1(3) no
C411 P4 C431 C436 . . . . 8.1(3) no
C411 C412 C413 C414 . . . . -1.1(7) no
C411 C416 C415 C414 . . . . -1.7(7) no
C412 C411 P4 C421 . . . . -149.3(3) no
C412 C411 P4 C431 . . . . 104.8(3) no
C412 C411 C416 C415 . . . . 1.6(6) no
C412 C413 C414 C415 . . . . 1.1(8) no
C413 C412 C411 C416 . . . . -0.2(6) no
C413 C414 C415 C416 . . . . 0.3(8) no
C416 C411 P4 C421 . . . . 32.6(4) no
C416 C411 P4 C431 . . . . -73.3(3) no
C421 P4 C431 C432 . . . . 83.7(3) no
C421 P4 C431 C436 . . . . -100.1(3) no
C421 C422 C423 C424 . . . . -0.4(6) no
C421 C426 C425 C424 . . . . -0.1(6) no
C422 C421 P4 C431 . . . . -44.4(3) no
C422 C421 C426 C425 . . . . 0.3(6) no
C422 C423 C424 C425 . . . . 0.6(7) no
C423 C422 C421 C426 . . . . 0.0(6) no
C423 C424 C425 C426 . . . . -0.4(6) no
C426 C421 P4 C431 . . . . 139.4(3) no
C431 C432 C433 C434 . . . . -1.0(5) no
C431 C436 C435 C434 . . . . -0.3(5) no
C432 C431 C436 C435 . . . . -1.0(5) no
C432 C433 C434 C435 . . . . -0.3(5) no
C433 C432 C431 C436 . . . . 1.6(5) no
C433 C434 C435 C436 . . . . 0.9(5) no
